data_4515064
loop_
_publ_author_name
'Cai, Li-Zhen'
'Chen, Xiang-Yi'
'Wang, Ming-Sheng'
'Guo, Guo-Cong'

_publ_section_title
;
 Photochromic Lanthanide(III) Materials with Ion Sensing Based on
 Pyridinium Tetrazolate Zwitterion.
;
_journal_issue 4
_journal_name_full 'ACS omega'
_journal_page_first 7492
_journal_page_last 7497
_journal_paper_doi 10.1021/acsomega.8b03662
_journal_volume 4
_journal_year 2019
_chemical_formula_moiety 'H8 N3 Nd O13, C7 H7 N5'
_chemical_formula_sum 'C7 H15 N8 Nd O13'
_chemical_formula_weight 563.51
_space_group_crystal_system triclinic
_space_group_IT_number 2
_space_group_name_Hall '-P 1'
_space_group_name_H-M_alt 'P -1'
_symmetry_space_group_name_Hall '-P 1'
_symmetry_space_group_name_H-M 'P -1'
_atom_sites_solution_hydrogens geom
_atom_sites_solution_primary dual
_atom_sites_solution_secondary difmap
_cell_angle_alpha 89.828(6)
_cell_angle_beta 87.666(7)
_cell_angle_gamma 79.148(7)
_cell_formula_units_Z 2
_cell_length_a 6.6163(14)
_cell_length_b 10.768(2)
_cell_length_c 13.358(3)
_cell_measurement_reflns_used 3668
_cell_measurement_temperature 298(2)
_cell_measurement_theta_max 27.4
_cell_measurement_theta_min 3.1
_cell_volume 933.9(3)
_computing_cell_refinement
;
CrystalClear-SM Expert 2.1 b45 (Rigaku, 2015)
;
_computing_data_collection
;
CrystalClear-SM Expert 2.1 b45 (Rigaku, 2015)
;
_computing_data_reduction
;
CrystalClear-SM Expert 2.1 b45 (Rigaku, 2015)
;
_computing_molecular_graphics 'Olex2 (Dolomanov et al., 2009)'
_computing_publication_material 'Olex2 (Dolomanov et al., 2009)'
_computing_structure_refinement 'ShelXL (Sheldrick, 2015)'
_computing_structure_solution 'SHELXS-97 (Sheldrick, 1990)'
_diffrn_ambient_temperature 298(2)
_diffrn_detector PILT
_diffrn_detector_area_resol_mean 5.8140
_diffrn_measured_fraction_theta_full 0.967
_diffrn_measured_fraction_theta_max 0.967
_diffrn_measurement_device_type 'Rigaku Pilatus 200K'
_diffrn_measurement_method CCD_Profile_fitting
_diffrn_measurement_specimen_support Fiber
_diffrn_radiation_monochromator 'Graphite Monochromator'
_diffrn_radiation_type MoK\a
_diffrn_radiation_wavelength 0.71073
_diffrn_reflns_av_R_equivalents 0.0204
_diffrn_reflns_av_unetI/netI 0.0222
_diffrn_reflns_limit_h_max 8
_diffrn_reflns_limit_h_min -8
_diffrn_reflns_limit_k_max 13
_diffrn_reflns_limit_k_min -13
_diffrn_reflns_limit_l_max 17
_diffrn_reflns_limit_l_min -17
_diffrn_reflns_number 9926
_diffrn_reflns_theta_full 27.44
_diffrn_reflns_theta_max 27.44
_diffrn_reflns_theta_min 3.36
_diffrn_source 'Rotating Anode'
_diffrn_source_current 80.0
_diffrn_source_power 4.0
_diffrn_source_voltage 50.0
_exptl_absorpt_coefficient_mu 2.863
_exptl_absorpt_correction_T_max 1.000
_exptl_absorpt_correction_T_min 0.671
_exptl_absorpt_correction_type multi-scan
_exptl_absorpt_process_details SADABS
_exptl_crystal_colour brown
_exptl_crystal_density_diffrn 2.004
_exptl_crystal_density_method 'not measured'
_exptl_crystal_description Block
_exptl_crystal_F_000 554
_exptl_crystal_size_max 0.25
_exptl_crystal_size_mid 0.16
_exptl_crystal_size_min 0.13
_refine_diff_density_max 0.389
_refine_diff_density_min -0.460
_refine_diff_density_rms 0.062
_refine_ls_extinction_method none
_refine_ls_goodness_of_fit_ref 1.030
_refine_ls_hydrogen_treatment mixed
_refine_ls_matrix_type full
_refine_ls_number_parameters 287
_refine_ls_number_reflns 4257
_refine_ls_number_restraints 8
_refine_ls_restrained_S_all 1.031
_refine_ls_R_factor_all 0.0175
_refine_ls_R_factor_gt 0.0158
_refine_ls_shift/su_max 0.001
_refine_ls_shift/su_mean 0.000
_refine_ls_structure_factor_coef Fsqd
_refine_ls_weighting_details 'calc w=1/[\s^2^(Fo^2^)+(0.0244P)^2^+0.0000P] where P=(Fo^2^+2Fc^2^)/3'
_refine_ls_weighting_scheme calc
_refine_ls_wR_factor_gt 0.0406
_refine_ls_wR_factor_ref 0.0409
_reflns_number_gt 3837
_reflns_number_total 4257
_reflns_threshold_expression >2sigma(I)
_cod_data_source_file ao8b03662_si_008.cif
_cod_data_source_block compound7
_cod_depositor_comments
;
The following automatic conversions were performed:

'_exptl_absorpt_correction_type' value 'Multi-scan' changed to
'multi-scan' according to
/home/data/users/saulius/crontab/automatic-downloads/current/ACS/lib/dictionaries/cif_core.dic
dictionary named 'cif_core.dic' version 2.4.2 from 2011-04-26.

Automatic conversion script
Id: cif_fix_values 4973 2017-02-22 13:04:09Z antanas 
;
_cod_database_code 4515064
_olex2_refinement_description
;
1. Fixed Uiso
 At 1.2 times of:
  All C(H) groups
 At 1.5 times of:
  All C(H,H,H) groups, All O(H,H) groups
2. Restrained distances
 O17-H17A = O17-H17B = O16-H16A = O16-H16B = O15-H15A = O15-H15B = O14-H14A =
 O14-H14B
 0.85 with sigma of 0.01
3.a Aromatic/amide H refined with riding coordinates:
 C23(H23), C24(H24), C25(H25), C26(H26)
3.b Idealised Me refined as rotating group:
 C27(H27A,H27B,H27C)
;

loop_
_space_group_symop_id
_space_group_symop_operation_xyz
1 'x, y, z'
2 '-x, -y, -z'

loop_
_atom_site_label
_atom_site_type_symbol
_atom_site_fract_x
_atom_site_fract_y
_atom_site_fract_z
_atom_site_U_iso_or_equiv
_atom_site_adp_type
_atom_site_occupancy
_atom_site_calc_flag
_atom_site_refinement_flags_posn
N11 N 0.2215(3) 0.40693(18) 0.64377(14) 0.0409(4) Uani 1 d .
N12 N 0.3405(3) 0.49606(18) 0.89145(14) 0.0450(5) Uani 1 d .
N13 N 0.2636(3) 0.13012(18) 0.95085(14) 0.0415(4) Uani 1 d .
Nd1 Nd 0.499696(14) 0.247022(9) 0.787267(7) 0.02717(4) Uani 1 d .
O11A O 0.4117(3) 0.38187(16) 0.62507(12) 0.0472(4) Uani 1 d .
O11B O 0.1556(2) 0.35264(15) 0.72081(11) 0.0398(3) Uani 1 d .
O11C O 0.1041(3) 0.4787(2) 0.59338(16) 0.0778(6) Uani 1 d .
O12A O 0.4506(3) 0.48587(17) 0.81141(14) 0.0591(5) Uani 1 d .
O12B O 0.3125(3) 0.39695(18) 0.93084(13) 0.0612(5) Uani 1 d .
O12C O 0.2625(4) 0.60131(19) 0.92464(16) 0.0851(7) Uani 1 d .
O13A O 0.2018(3) 0.15146(16) 0.86217(12) 0.0471(4) Uani 1 d .
O13B O 0.4436(3) 0.14112(16) 0.96645(11) 0.0462(4) Uani 1 d .
O13C O 0.1460(3) 0.1038(2) 1.01726(15) 0.0711(6) Uani 1 d .
O14 O 0.7807(3) 0.2877(2) 0.89068(14) 0.0589(5) Uani 1 d D
H14A H 0.899(3) 0.243(3) 0.894(3) 0.088 Uiso 1 d DR
H14B H 0.773(6) 0.331(3) 0.9435(16) 0.088 Uiso 1 d DR
O15 O 0.7254(3) 0.04051(16) 0.81103(11) 0.0485(4) Uani 1 d D
H15A H 0.801(4) -0.001(3) 0.7657(17) 0.073 Uiso 1 d DR
H15B H 0.749(5) 0.004(3) 0.8651(13) 0.073 Uiso 1 d DR
O16 O 0.8001(3) 0.2624(2) 0.68157(12) 0.0523(4) Uani 1 d D
H16A H 0.832(5) 0.244(3) 0.6213(10) 0.078 Uiso 1 d DR
H16B H 0.893(4) 0.300(3) 0.700(2) 0.078 Uiso 1 d DR
O17 O 0.4413(3) 0.10698(15) 0.65165(12) 0.0438(4) Uani 1 d D
H17B H 0.344(3) 0.123(3) 0.6134(19) 0.066 Uiso 1 d DR
H17A H 0.532(4) 0.049(2) 0.628(2) 0.066 Uiso 1 d DR
C21 C 0.9111(3) 0.16605(17) 0.39598(14) 0.0297(4) Uani 1 d .
C22 C 0.7164(3) 0.21246(18) 0.34833(14) 0.0305(4) Uani 1 d .
C23 C 0.6823(4) 0.1691(2) 0.25330(17) 0.0414(5) Uani 1 d .
H23 H 0.7811 0.1079 0.2210 0.050 Uiso 1 calc R
C24 C 0.5024(4) 0.2174(2) 0.20785(17) 0.0452(5) Uani 1 d .
H24 H 0.4810 0.1894 0.1440 0.054 Uiso 1 calc R
C25 C 0.3842(3) 0.3464(2) 0.34592(17) 0.0420(5) Uani 1 d .
H25 H 0.2813 0.4063 0.3770 0.050 Uiso 1 calc R
C26 C 0.5615(3) 0.3022(2) 0.39424(16) 0.0374(4) Uani 1 d .
H26 H 0.5788 0.3321 0.4580 0.045 Uiso 1 calc R
C27 C 0.1685(4) 0.3572(3) 0.1997(2) 0.0572(7) Uani 1 d .
H27A H 0.0922 0.4286 0.2363 0.086 Uiso 1 calc GR
H27B H 0.0849 0.2939 0.1940 0.086 Uiso 1 calc GR
H27C H 0.2065 0.3835 0.1340 0.086 Uiso 1 calc GR
N21 N 0.9483(3) 0.18921(16) 0.49137(12) 0.0355(4) Uani 1 d .
N22 N 1.1437(3) 0.13167(17) 0.50216(13) 0.0384(4) Uani 1 d .
N23 N 1.2202(3) 0.07759(17) 0.41752(13) 0.0395(4) Uani 1 d .
N24 N 1.0764(3) 0.09728(16) 0.34897(12) 0.0362(4) Uani 1 d .
N25 N 0.3578(3) 0.30364(17) 0.25355(14) 0.0393(4) Uani 1 d .

loop_
_atom_site_aniso_label
_atom_site_aniso_U_11
_atom_site_aniso_U_22
_atom_site_aniso_U_33
_atom_site_aniso_U_23
_atom_site_aniso_U_13
_atom_site_aniso_U_12
N11 0.0404(11) 0.0467(10) 0.0349(9) 0.0042(8) -0.0074(8) -0.0048(8)
N12 0.0568(13) 0.0412(10) 0.0351(9) -0.0117(8) -0.0109(9) -0.0021(9)
N13 0.0390(11) 0.0472(10) 0.0357(9) 0.0115(8) 0.0007(8) -0.0020(8)
Nd1 0.02003(6) 0.03732(6) 0.02283(5) -0.00520(4) -0.00093(3) -0.00190(4)
O11A 0.0428(9) 0.0586(10) 0.0381(8) 0.0030(7) 0.0071(7) -0.0056(7)
O11B 0.0291(7) 0.0533(9) 0.0369(8) 0.0086(6) -0.0040(6) -0.0073(6)
O11C 0.0632(13) 0.0975(16) 0.0662(13) 0.0394(12) -0.0210(11) 0.0048(11)
O12A 0.0718(13) 0.0514(10) 0.0570(11) -0.0138(8) 0.0121(9) -0.0222(9)
O12B 0.0743(13) 0.0617(11) 0.0402(9) -0.0020(8) 0.0132(9) 0.0024(9)
O12C 0.129(2) 0.0573(12) 0.0578(12) -0.0268(10) -0.0081(13) 0.0118(12)
O13A 0.0432(9) 0.0664(10) 0.0353(8) 0.0107(7) -0.0079(7) -0.0183(8)
O13B 0.0370(9) 0.0635(10) 0.0359(8) 0.0055(7) -0.0056(7) -0.0026(7)
O13C 0.0506(11) 0.1047(16) 0.0548(11) 0.0387(11) 0.0073(9) -0.0090(10)
O14 0.0314(9) 0.0935(14) 0.0476(10) -0.0330(9) -0.0092(8) 0.0009(9)
O15 0.0535(10) 0.0518(10) 0.0289(8) -0.0030(7) -0.0034(7) 0.0193(8)
O16 0.0298(8) 0.0996(14) 0.0313(8) -0.0184(8) 0.0069(7) -0.0236(9)
O17 0.0396(9) 0.0485(9) 0.0383(8) -0.0161(7) -0.0162(7) 0.0078(7)
C21 0.0318(10) 0.0304(9) 0.0263(9) -0.0014(7) -0.0008(7) -0.0044(7)
C22 0.0303(10) 0.0320(9) 0.0295(9) 0.0011(7) -0.0025(8) -0.0064(8)
C23 0.0421(12) 0.0424(11) 0.0379(11) -0.0109(9) -0.0065(9) -0.0018(9)
C24 0.0464(14) 0.0499(12) 0.0408(12) -0.0056(10) -0.0132(10) -0.0102(10)
C25 0.0338(11) 0.0419(12) 0.0477(13) -0.0009(9) -0.0001(9) -0.0008(9)
C26 0.0373(11) 0.0426(11) 0.0306(10) -0.0036(8) 0.0000(8) -0.0035(9)
C27 0.0414(14) 0.0639(16) 0.0657(17) 0.0124(13) -0.0221(13) -0.0043(12)
N21 0.0313(9) 0.0459(10) 0.0271(8) -0.0052(7) -0.0039(7) -0.0011(7)
N22 0.0337(10) 0.0475(10) 0.0321(9) -0.0019(7) -0.0066(7) -0.0012(8)
N23 0.0336(9) 0.0448(10) 0.0362(9) -0.0040(7) -0.0035(7) 0.0031(8)
N24 0.0348(9) 0.0414(9) 0.0282(8) -0.0046(7) -0.0028(7) 0.0038(7)
N25 0.0338(10) 0.0423(10) 0.0430(10) 0.0056(8) -0.0102(8) -0.0090(8)

loop_
_atom_type_symbol
_atom_type_description
_atom_type_scat_dispersion_real
_atom_type_scat_dispersion_imag
_atom_type_scat_source
C C 0.0033 0.0016 'International Tables Vol C Tables 4.2.6.8 and 6.1.1.4'
H H 0.0000 0.0000 'International Tables Vol C Tables 4.2.6.8 and 6.1.1.4'
N N 0.0061 0.0033 'International Tables Vol C Tables 4.2.6.8 and 6.1.1.4'
Nd Nd -0.1943 3.0179 'International Tables Vol C Tables 4.2.6.8 and 6.1.1.4'
O O 0.0106 0.0060 'International Tables Vol C Tables 4.2.6.8 and 6.1.1.4'

loop_
_geom_angle_atom_site_label_1
_geom_angle_atom_site_label_2
_geom_angle_atom_site_label_3
_geom_angle
O11A N11 O11B 116.15(17)
O11C N11 O11A 122.8(2)
O11C N11 O11B 121.0(2)
O12B N12 O12A 116.64(18)
O12C N12 O12A 120.0(2)
O12C N12 O12B 123.3(2)
O13B N13 O13A 117.18(18)
O13C N13 O13A 120.2(2)
O13C N13 O13B 122.53(19)
O11A Nd1 O13B 159.16(5)
O11B Nd1 O11A 49.16(5)
O11B Nd1 O12A 70.31(6)
O11B Nd1 O12B 73.74(6)
O11B Nd1 O13A 68.01(5)
O11B Nd1 O13B 110.25(5)
O12A Nd1 O11A 64.75(6)
O12A Nd1 O12B 48.36(6)
O12A Nd1 O13A 113.56(6)
O12A Nd1 O13B 108.43(6)
O12B Nd1 O11A 102.93(6)
O12B Nd1 O13B 62.89(6)
O13A Nd1 O11A 114.42(5)
O13A Nd1 O12B 71.46(6)
O13A Nd1 O13B 48.30(5)
O14 Nd1 O11A 119.33(7)
O14 Nd1 O11B 142.15(6)
O14 Nd1 O12A 72.81(7)
O14 Nd1 O12B 75.68(6)
O14 Nd1 O13A 121.49(6)
O14 Nd1 O13B 73.84(6)
O15 Nd1 O11A 131.15(5)
O15 Nd1 O11B 143.34(6)
O15 Nd1 O12A 146.36(7)
O15 Nd1 O12B 125.68(6)
O15 Nd1 O13A 87.94(6)
O15 Nd1 O13B 65.94(5)
O15 Nd1 O14 73.87(7)
O16 Nd1 O11A 66.70(6)
O16 Nd1 O11B 115.78(6)
O16 Nd1 O12A 87.13(7)
O16 Nd1 O12B 130.37(6)
O16 Nd1 O13A 158.10(6)
O16 Nd1 O13B 133.97(6)
O16 Nd1 O14 69.99(6)
O16 Nd1 O15 77.24(7)
O16 Nd1 O17 81.80(6)
O17 Nd1 O11A 70.97(6)
O17 Nd1 O11B 75.89(5)
O17 Nd1 O12A 135.15(6)
O17 Nd1 O12B 143.26(6)
O17 Nd1 O13A 78.34(6)
O17 Nd1 O13B 110.42(6)
O17 Nd1 O14 139.77(5)
O17 Nd1 O15 72.29(5)
N11 O11A Nd1 95.48(12)
N11 O11B Nd1 98.88(12)
N12 O12A Nd1 98.74(13)
N12 O12B Nd1 95.98(13)
N13 O13A Nd1 99.53(13)
N13 O13B Nd1 93.93(11)
Nd1 O14 H14A 127(2)
Nd1 O14 H14B 129(3)
H14A O14 H14B 101(3)
Nd1 O15 H15A 125(2)
Nd1 O15 H15B 126(2)
H15A O15 H15B 109(3)
Nd1 O16 H16A 133(2)
Nd1 O16 H16B 122(2)
H16A O16 H16B 105(3)
Nd1 O17 H17B 124(2)
Nd1 O17 H17A 123(2)
H17B O17 H17A 111(3)
N21 C21 C22 124.59(17)
N24 C21 C22 124.03(17)
N24 C21 N21 111.37(18)
C23 C22 C21 120.28(18)
C26 C22 C21 121.88(17)
C26 C22 C23 117.83(19)
C22 C23 H23 120.2
C24 C23 C22 119.6(2)
C24 C23 H23 120.2
C23 C24 H24 119.5
N25 C24 C23 121.1(2)
N25 C24 H24 119.5
C26 C25 H25 119.8
N25 C25 H25 119.8
N25 C25 C26 120.4(2)
C22 C26 H26 119.9
C25 C26 C22 120.2(2)
C25 C26 H26 119.9
H27A C27 H27B 109.5
H27A C27 H27C 109.5
H27B C27 H27C 109.5
N25 C27 H27A 109.5
N25 C27 H27B 109.5
N25 C27 H27C 109.5
N22 N21 C21 104.39(16)
N23 N22 N21 109.89(16)
N22 N23 N24 109.35(16)
C21 N24 N23 104.99(16)
C24 N25 C25 120.92(19)
C24 N25 C27 119.2(2)
C25 N25 C27 119.8(2)

loop_
_geom_bond_atom_site_label_1
_geom_bond_atom_site_label_2
_geom_bond_distance
N11 O11A 1.251(2)
N11 O11B 1.283(2)
N11 O11C 1.211(2)
N12 O12A 1.262(3)
N12 O12B 1.230(3)
N12 O12C 1.229(3)
N13 O13A 1.275(2)
N13 O13B 1.245(2)
N13 O13C 1.224(2)
Nd1 O11A 2.6282(17)
Nd1 O11B 2.5394(15)
Nd1 O12A 2.5507(18)
Nd1 O12B 2.6251(18)
Nd1 O13A 2.5576(16)
Nd1 O13B 2.6904(16)
Nd1 O14 2.4650(17)
Nd1 O15 2.4616(16)
Nd1 O16 2.4215(16)
Nd1 O17 2.4491(15)
O14 H14A 0.842(10)
O14 H14B 0.843(10)
O15 H15A 0.840(10)
O15 H15B 0.829(10)
O16 H16A 0.839(10)
O16 H16B 0.842(10)
O17 H17B 0.829(10)
O17 H17A 0.833(10)
C21 C22 1.462(3)
C21 N21 1.341(2)
C21 N24 1.334(2)
C22 C23 1.395(3)
C22 C26 1.392(3)
C23 H23 0.9300
C23 C24 1.371(3)
C24 H24 0.9300
C24 N25 1.331(3)
C25 H25 0.9300
C25 C26 1.367(3)
C25 N25 1.348(3)
C26 H26 0.9300
C27 H27A 0.9600
C27 H27B 0.9600
C27 H27C 0.9600
C27 N25 1.489(3)
N21 N22 1.337(2)
N22 N23 1.312(2)
N23 N24 1.335(2)
